data_7030544
loop_
_publ_author_name
'Zhang, Congying'
'Luo, Feng'
'Cheng, Bin'
'Li, Bin'
'Song, Haibin'
'Xu, Shansheng'
'Wang, Baiquan'

_publ_section_title
;
 Reactions of indenyl-functionalized imidazolium salts and
 N-heterocyclic carbenes with Ru3(CO)12
;
_journal_coden_ASTM DTARAF
_journal_issue 35
_journal_name_full 'Dalton Transactions'
_journal_page_first 7230
_journal_page_last 7235
_journal_paper_doi 10.1039/b906933j
_journal_year 2009
_chemical_formula_sum 'C57 H46 Cl2 N4 O10 Ru4'
_chemical_formula_weight 1422.16
_space_group_IT_number 15
_symmetry_cell_setting monoclinic
_symmetry_space_group_name_Hall '-C 2yc'
_symmetry_space_group_name_H-M 'C 1 2/c 1'
_atom_sites_solution_hydrogens geom
_atom_sites_solution_primary direct
_atom_sites_solution_secondary difmap
_audit_creation_method SHELXL-97
_cell_angle_alpha 90.00
_cell_angle_beta 100.753(5)
_cell_angle_gamma 90.00
_cell_formula_units_Z 4
_cell_length_a 41.675(19)
_cell_length_b 8.032(4)
_cell_length_c 16.143(7)
_cell_measurement_reflns_used 6384
_cell_measurement_temperature 113(2)
_cell_measurement_theta_max 26.33
_cell_measurement_theta_min 2.81
_cell_volume 5309(4)
_computing_cell_refinement CrystalClear
_computing_data_collection 'CrystalClear(Rigaku/MSC Inc., 2005)'
_computing_data_reduction CrystalClear
_computing_structure_refinement 'SHELXL-97 (Sheldrick, 1997)'
_computing_structure_solution 'SHELXS-97 (Sheldrick, 1990)'
_diffrn_ambient_temperature 113(2)
_diffrn_detector_area_resol_mean 7.31
_diffrn_measured_fraction_theta_full 0.942
_diffrn_measured_fraction_theta_max 0.942
_diffrn_measurement_device_type 'Rigaku Saturn CCD area detector'
_diffrn_measurement_method '\w and \f scans'
_diffrn_radiation_monochromator confocal
_diffrn_radiation_source 'rotating anode'
_diffrn_radiation_type MoK\a
_diffrn_radiation_wavelength 0.71070
_diffrn_reflns_av_R_equivalents 0.0302
_diffrn_reflns_av_sigmaI/netI 0.0239
_diffrn_reflns_limit_h_max 33
_diffrn_reflns_limit_h_min -49
_diffrn_reflns_limit_k_max 9
_diffrn_reflns_limit_k_min -9
_diffrn_reflns_limit_l_max 19
_diffrn_reflns_limit_l_min -14
_diffrn_reflns_number 19144
_diffrn_reflns_theta_full 25.00
_diffrn_reflns_theta_max 25.00
_diffrn_reflns_theta_min 2.57
_diffrn_standards_decay_% 0
_diffrn_standards_interval_count 0
_diffrn_standards_interval_time 0
_diffrn_standards_number 0
_exptl_absorpt_coefficient_mu 1.281
_exptl_absorpt_correction_T_max 0.8213
_exptl_absorpt_correction_T_min 0.7658
_exptl_absorpt_correction_type multi-scan
_exptl_absorpt_process_details CrystalClear
_exptl_crystal_colour colorless
_exptl_crystal_density_diffrn 1.779
_exptl_crystal_density_meas ?
_exptl_crystal_density_method 'not measured'
_exptl_crystal_description prism
_exptl_crystal_F_000 2824
_exptl_crystal_size_max 0.22
_exptl_crystal_size_mid 0.18
_exptl_crystal_size_min 0.16
_refine_diff_density_max 0.816
_refine_diff_density_min -0.601
_refine_diff_density_rms 0.083
_refine_ls_extinction_method none
_refine_ls_goodness_of_fit_ref 1.104
_refine_ls_hydrogen_treatment constr
_refine_ls_matrix_type full
_refine_ls_number_parameters 364
_refine_ls_number_reflns 4417
_refine_ls_number_restraints 3
_refine_ls_restrained_S_all 1.108
_refine_ls_R_factor_all 0.0327
_refine_ls_R_factor_gt 0.0306
_refine_ls_shift/su_max 0.004
_refine_ls_shift/su_mean 0.000
_refine_ls_structure_factor_coef Fsqd
_refine_ls_weighting_details 'calc w=1/[\s^2^(Fo^2^)+(0.0309P)^2^+20.1149P] where P=(Fo^2^+2Fc^2^)/3'
_refine_ls_weighting_scheme calc
_refine_ls_wR_factor_gt 0.0699
_refine_ls_wR_factor_ref 0.0713
_reflns_number_gt 4216
_reflns_number_total 4417
_reflns_threshold_expression >2sigma(I)
_cod_duplicate_entry 7001976
_cod_data_source_file b906933j.txt
_cod_data_source_block 726841
_cod_depositor_comments
;
The following automatic conversions were performed:

'_symmetry_cell_setting' value 'Monoclinic' changed to 'monoclinic'
according to
/usr/data/users/saulius/automatic-downloads/retrospective/RSC/lib/dictionaries/cif_core.dic
dictionary named 'cif_core.dic' version 2.4.2 from 2011-04-26.

Automatic conversion script
Id: cif_fix_values 2281 2013-09-26 08:29:07Z andrius 

The following automatic conversions were performed:

'_exptl_crystal_density_meas' value 'NONE' was changed to '?' - the
value is perceived as not measured.

Automatic conversion script
Id: cif_fix_values 3008 2015-01-20 13:52:24Z robertas 
;
_cod_original_sg_symbol_H-M C2/c
_cod_database_code 7030544

loop_
_symmetry_equiv_pos_as_xyz
'x, y, z'
'-x, y, -z+1/2'
'x+1/2, y+1/2, z'
'-x+1/2, y+1/2, -z+1/2'
'-x, -y, -z'
'x, -y, z-1/2'
'-x+1/2, -y+1/2, -z'
'x+1/2, -y+1/2, z-1/2'

loop_
_atom_site_label
_atom_site_type_symbol
_atom_site_fract_x
_atom_site_fract_y
_atom_site_fract_z
_atom_site_U_iso_or_equiv
_atom_site_adp_type
_atom_site_occupancy
_atom_site_symmetry_multiplicity
_atom_site_calc_flag
_atom_site_refinement_flags
Ru1 Ru 0.597516(6) 0.39762(3) 0.480206(18) 0.01620(9) Uani 1 1 d .
Ru2 Ru 0.619385(6) 0.31865(3) 0.652839(17) 0.01572(9) Uani 1 1 d .
N1 N 0.66966(7) 0.6310(3) 0.68998(18) 0.0179(6) Uani 1 1 d .
N2 N 0.62160(6) 0.6632(3) 0.71650(18) 0.0177(6) Uani 1 1 d .
O1 O 0.63382(7) 0.2152(3) 0.83673(17) 0.0300(6) Uani 1 1 d .
O2 O 0.67812(6) 0.1625(3) 0.59093(18) 0.0311(6) Uani 1 1 d .
O3 O 0.57722(6) 0.0094(3) 0.60343(18) 0.0320(6) Uani 1 1 d .
O4 O 0.66133(6) 0.4329(3) 0.42086(17) 0.0290(6) Uani 1 1 d .
O5 O 0.59488(8) 0.0494(4) 0.4107(2) 0.0476(8) Uani 1 1 d .
C1 C 0.62814(8) 0.2599(4) 0.7685(3) 0.0207(8) Uani 1 1 d .
C2 C 0.65641(9) 0.2224(4) 0.6130(2) 0.0215(8) Uani 1 1 d .
C3 C 0.59315(8) 0.1247(4) 0.6211(2) 0.0220(8) Uani 1 1 d .
C4 C 0.63727(9) 0.4217(4) 0.4455(2) 0.0206(8) Uani 1 1 d .
C5 C 0.59689(9) 0.1818(5) 0.4392(3) 0.0271(9) Uani 1 1 d .
C6 C 0.54607(8) 0.4290(4) 0.5096(2) 0.0183(7) Uani 1 1 d .
C7 C 0.52364(8) 0.2985(4) 0.5169(2) 0.0224(8) Uani 1 1 d .
H7 H 0.5234 0.2476 0.5699 0.027 Uiso 1 1 calc R
C8 C 0.50248(8) 0.2477(5) 0.4466(2) 0.0268(8) Uani 1 1 d .
H8 H 0.4873 0.1615 0.4512 0.032 Uiso 1 1 calc R
C9 C 0.50272(9) 0.3216(5) 0.3665(3) 0.0283(9) Uani 1 1 d .
H9 H 0.4875 0.2841 0.3189 0.034 Uiso 1 1 calc R
C10 C 0.52397(8) 0.4432(5) 0.3564(2) 0.0246(8) Uani 1 1 d .
H10 H 0.5242 0.4889 0.3023 0.030 Uiso 1 1 calc R
C11 C 0.54625(8) 0.5022(4) 0.4289(2) 0.0205(8) Uani 1 1 d .
C12 C 0.56986(8) 0.6337(4) 0.4403(2) 0.0208(8) Uani 1 1 d .
H12 H 0.5742 0.7126 0.3957 0.025 Uiso 1 1 calc R
C13 C 0.58305(8) 0.6444(4) 0.5276(2) 0.0193(8) Uani 1 1 d .
H13 H 0.5987 0.7318 0.5543 0.023 Uiso 1 1 calc R
C14 C 0.56890(8) 0.5184(4) 0.5731(2) 0.0185(7) Uani 1 1 d .
C15 C 0.57689(8) 0.4761(4) 0.6628(2) 0.0191(8) Uani 1 1 d .
H15 H 0.5591 0.4102 0.6810 0.023 Uiso 1 1 calc R
C16 C 0.58801(8) 0.6185(4) 0.7226(2) 0.0189(7) Uani 1 1 d .
H16A H 0.5735 0.7157 0.7078 0.023 Uiso 1 1 calc R
H16B H 0.5870 0.5849 0.7811 0.023 Uiso 1 1 calc R
C17 C 0.63795(8) 0.8093(4) 0.7401(2) 0.0202(8) Uani 1 1 d .
H17 H 0.6296 0.9045 0.7637 0.024 Uiso 1 1 calc R
C18 C 0.66802(8) 0.7910(4) 0.7230(2) 0.0220(8) Uani 1 1 d .
H18 H 0.6850 0.8715 0.7318 0.026 Uiso 1 1 calc R
C19 C 0.64052(8) 0.5521(4) 0.6860(2) 0.0166(7) Uani 1 1 d .
C20 C 0.69788(8) 0.5655(4) 0.6618(2) 0.0178(7) Uani 1 1 d .
C21 C 0.71781(8) 0.4496(4) 0.7113(2) 0.0204(8) Uani 1 1 d .
C22 C 0.71154(9) 0.3906(5) 0.7948(2) 0.0291(9) Uani 1 1 d .
H22A H 0.6967 0.2948 0.7863 0.044 Uiso 1 1 calc R
H22B H 0.7016 0.4806 0.8222 0.044 Uiso 1 1 calc R
H22C H 0.7322 0.3578 0.8306 0.044 Uiso 1 1 calc R
C23 C 0.74443(8) 0.3869(4) 0.6799(2) 0.0226(8) Uani 1 1 d .
H23 H 0.7581 0.3060 0.7119 0.027 Uiso 1 1 calc R
C24 C 0.75164(8) 0.4388(4) 0.6036(2) 0.0233(8) Uani 1 1 d .
C25 C 0.78064(9) 0.3689(5) 0.5714(3) 0.0330(9) Uani 1 1 d .
H25A H 0.8000 0.4365 0.5926 0.050 Uiso 1 1 calc R
H25B H 0.7762 0.3706 0.5096 0.050 Uiso 1 1 calc R
H25C H 0.7845 0.2540 0.5912 0.050 Uiso 1 1 calc R
C26 C 0.73149(8) 0.5574(4) 0.5572(2) 0.0228(8) Uani 1 1 d .
H26 H 0.7364 0.5949 0.5051 0.027 Uiso 1 1 calc R
C27 C 0.70455(8) 0.6224(4) 0.5849(2) 0.0197(8) Uani 1 1 d .
C28 C 0.68335(9) 0.7505(5) 0.5331(2) 0.0284(9) Uani 1 1 d .
H28A H 0.6875 0.8601 0.5596 0.043 Uiso 1 1 calc R
H28B H 0.6603 0.7210 0.5297 0.043 Uiso 1 1 calc R
H28C H 0.6884 0.7538 0.4762 0.043 Uiso 1 1 calc R
Cl1 Cl 0.52783(9) 0.0773(7) 0.7524(4) 0.0647(12) Uani 0.50 1 d PD
Cl2 Cl 0.45962(8) 0.0873(5) 0.7564(3) 0.0433(7) Uani 0.50 1 d PD
C29 C 0.48876(17) 0.0950(12) 0.6936(5) 0.046(2) Uani 0.50 1 d PD
H29A H 0.4850 0.0059 0.6533 0.055 Uiso 0.50 1 d PR
H29B H 0.4869 0.1983 0.6632 0.055 Uiso 0.50 1 d PR

loop_
_atom_site_aniso_label
_atom_site_aniso_U_11
_atom_site_aniso_U_22
_atom_site_aniso_U_33
_atom_site_aniso_U_23
_atom_site_aniso_U_13
_atom_site_aniso_U_12
Ru1 0.01651(14) 0.01632(15) 0.01496(18) -0.00166(11) 0.00088(11) 0.00194(10)
Ru2 0.01761(14) 0.01367(14) 0.01488(18) -0.00126(11) 0.00042(11) 0.00232(10)
N1 0.0193(14) 0.0163(13) 0.0168(17) -0.0016(12) 0.0000(12) 0.0030(11)
N2 0.0180(14) 0.0173(14) 0.0157(17) -0.0024(12) -0.0018(12) 0.0027(11)
O1 0.0428(16) 0.0282(14) 0.0172(17) 0.0055(12) 0.0007(12) -0.0048(12)
O2 0.0281(14) 0.0248(14) 0.0429(19) -0.0083(12) 0.0131(13) 0.0064(11)
O3 0.0322(14) 0.0204(14) 0.0407(18) -0.0049(12) 0.0001(12) -0.0033(11)
O4 0.0239(14) 0.0307(14) 0.0347(17) -0.0018(12) 0.0117(12) -0.0012(11)
O5 0.0568(19) 0.0279(16) 0.061(2) -0.0214(15) 0.0177(17) -0.0053(14)
C1 0.0210(17) 0.0168(16) 0.023(2) -0.0035(16) 0.0011(15) -0.0009(13)
C2 0.0264(19) 0.0147(16) 0.020(2) -0.0017(14) -0.0044(15) -0.0020(14)
C3 0.0216(17) 0.0210(18) 0.021(2) 0.0003(15) -0.0006(15) 0.0078(15)
C4 0.0284(19) 0.0147(16) 0.016(2) -0.0007(14) -0.0022(15) 0.0028(14)
C5 0.0265(19) 0.030(2) 0.025(2) -0.0010(17) 0.0065(16) 0.0011(15)
C6 0.0148(15) 0.0175(16) 0.023(2) -0.0020(15) 0.0038(14) 0.0050(13)
C7 0.0199(17) 0.0224(18) 0.024(2) -0.0006(15) 0.0028(15) 0.0021(14)
C8 0.0189(17) 0.0263(19) 0.034(2) -0.0029(17) 0.0011(16) -0.0007(15)
C9 0.0209(18) 0.032(2) 0.027(2) -0.0086(17) -0.0065(16) 0.0023(15)
C10 0.0219(18) 0.032(2) 0.017(2) 0.0000(16) -0.0017(15) 0.0056(15)
C11 0.0182(16) 0.0238(18) 0.019(2) -0.0028(15) 0.0009(14) 0.0071(14)
C12 0.0214(17) 0.0185(17) 0.022(2) 0.0027(14) 0.0025(15) 0.0030(14)
C13 0.0178(16) 0.0162(16) 0.023(2) -0.0024(14) 0.0019(15) 0.0049(13)
C14 0.0170(16) 0.0174(16) 0.020(2) -0.0034(14) 0.0018(14) 0.0040(13)
C15 0.0174(16) 0.0186(17) 0.020(2) -0.0017(14) 0.0014(14) 0.0022(13)
C16 0.0205(17) 0.0209(17) 0.015(2) -0.0012(14) 0.0036(14) 0.0022(13)
C17 0.0237(18) 0.0188(17) 0.016(2) -0.0034(14) -0.0017(15) 0.0026(13)
C18 0.0243(18) 0.0155(16) 0.023(2) -0.0035(14) -0.0028(15) -0.0004(13)
C19 0.0189(16) 0.0180(16) 0.0110(19) 0.0022(13) -0.0022(13) 0.0055(13)
C20 0.0163(16) 0.0168(16) 0.020(2) -0.0050(14) 0.0018(14) 0.0001(13)
C21 0.0179(16) 0.0215(17) 0.021(2) 0.0013(15) 0.0006(14) -0.0002(13)
C22 0.0250(19) 0.039(2) 0.023(2) 0.0088(17) 0.0034(16) 0.0109(16)
C23 0.0183(17) 0.0242(18) 0.023(2) 0.0015(16) -0.0018(15) 0.0043(14)
C24 0.0195(17) 0.0252(18) 0.025(2) -0.0057(16) 0.0032(15) -0.0025(14)
C25 0.0249(19) 0.046(2) 0.030(3) 0.0008(19) 0.0090(17) 0.0060(17)
C26 0.0261(18) 0.0258(19) 0.016(2) -0.0021(15) 0.0019(15) -0.0057(15)
C27 0.0209(17) 0.0156(16) 0.021(2) -0.0045(14) -0.0012(15) -0.0023(13)
C28 0.036(2) 0.0219(18) 0.025(2) 0.0044(16) 0.0014(17) 0.0026(16)
Cl1 0.049(2) 0.0588(19) 0.091(3) 0.0023(17) 0.025(2) -0.011(2)
Cl2 0.047(2) 0.0493(16) 0.0357(16) 0.0028(12) 0.0132(17) 0.0061(18)
C29 0.055(6) 0.048(6) 0.045(6) 0.009(4) 0.036(5) 0.023(4)

loop_
_atom_type_symbol
_atom_type_description
_atom_type_scat_dispersion_real
_atom_type_scat_dispersion_imag
_atom_type_scat_source
C C 0.0033 0.0016 'International Tables Vol C Tables 4.2.6.8 and 6.1.1.4'
H H 0.0000 0.0000 'International Tables Vol C Tables 4.2.6.8 and 6.1.1.4'
N N 0.0061 0.0033 'International Tables Vol C Tables 4.2.6.8 and 6.1.1.4'
O O 0.0106 0.0060 'International Tables Vol C Tables 4.2.6.8 and 6.1.1.4'
Ru Ru -1.2594 0.8363 'International Tables Vol C Tables 4.2.6.8 and 6.1.1.4'
Cl Cl 0.1484 0.1585 'International Tables Vol C Tables 4.2.6.8 and 6.1.1.4'

loop_
_geom_angle_atom_site_label_1
_geom_angle_atom_site_label_2
_geom_angle_atom_site_label_3
_geom_angle
_geom_angle_site_symmetry_1
_geom_angle_site_symmetry_3
C5 Ru1 C4 86.75(15) . .
C5 Ru1 C13 163.63(14) . .
C4 Ru1 C13 108.80(13) . .
C5 Ru1 C12 135.49(15) . .
C4 Ru1 C12 105.29(14) . .
C13 Ru1 C12 36.75(13) . .
C5 Ru1 C6 103.00(14) . .
C4 Ru1 C6 166.50(13) . .
C13 Ru1 C6 60.82(12) . .
C12 Ru1 C6 61.21(12) . .
C5 Ru1 C14 130.81(14) . .
C4 Ru1 C14 138.98(13) . .
C13 Ru1 C14 36.91(12) . .
C12 Ru1 C14 62.03(13) . .
C6 Ru1 C14 36.89(12) . .
C5 Ru1 C11 105.22(14) . .
C4 Ru1 C11 132.41(14) . .
C13 Ru1 C11 60.69(12) . .
C12 Ru1 C11 36.66(12) . .
C6 Ru1 C11 36.25(13) . .
C14 Ru1 C11 61.36(13) . .
C5 Ru1 Ru2 97.04(12) . .
C4 Ru1 Ru2 100.31(11) . .
C13 Ru1 Ru2 85.41(9) . .
C12 Ru1 Ru2 121.56(10) . .
C6 Ru1 Ru2 87.88(9) . .
C14 Ru1 Ru2 64.15(9) . .
C11 Ru1 Ru2 122.78(9) . .
C1 Ru2 C3 93.21(15) . .
C1 Ru2 C2 102.03(15) . .
C3 Ru2 C2 92.12(14) . .
C1 Ru2 C19 88.67(14) . .
C3 Ru2 C19 170.27(13) . .
C2 Ru2 C19 96.82(13) . .
C1 Ru2 C15 94.63(14) . .
C3 Ru2 C15 93.41(14) . .
C2 Ru2 C15 162.11(14) . .
C19 Ru2 C15 76.92(12) . .
C1 Ru2 Ru1 172.45(10) . .
C3 Ru2 Ru1 81.77(11) . .
C2 Ru2 Ru1 83.87(11) . .
C19 Ru2 Ru1 95.36(9) . .
C15 Ru2 Ru1 80.11(9) . .
C19 N1 C18 109.8(3) . .
C19 N1 C20 126.2(3) . .
C18 N1 C20 124.0(3) . .
C19 N2 C17 111.9(3) . .
C19 N2 C16 119.7(3) . .
C17 N2 C16 128.4(3) . .
O1 C1 Ru2 175.9(3) . .
O2 C2 Ru2 178.3(3) . .
O3 C3 Ru2 178.8(3) . .
O4 C4 Ru1 177.0(3) . .
O5 C5 Ru1 176.2(4) . .
C7 C6 C11 119.6(3) . .
C7 C6 C14 131.2(3) . .
C11 C6 C14 109.0(3) . .
C7 C6 Ru1 126.1(2) . .
C11 C6 Ru1 72.13(18) . .
C14 C6 Ru1 71.70(18) . .
C8 C7 C6 118.9(4) . .
C8 C7 H7 120.5 . .
C6 C7 H7 120.5 . .
C7 C8 C9 121.2(3) . .
C7 C8 H8 119.4 . .
C9 C8 H8 119.4 . .
C10 C9 C8 121.8(3) . .
C10 C9 H9 119.1 . .
C8 C9 H9 119.1 . .
C9 C10 C11 118.8(4) . .
C9 C10 H10 120.6 . .
C11 C10 H10 120.6 . .
C6 C11 C12 107.9(3) . .
C6 C11 C10 119.7(3) . .
C12 C11 C10 132.4(3) . .
C6 C11 Ru1 71.62(18) . .
C12 C11 Ru1 69.74(19) . .
C10 C11 Ru1 126.2(2) . .
C13 C12 C11 107.5(3) . .
C13 C12 Ru1 71.51(19) . .
C11 C12 Ru1 73.61(19) . .
C13 C12 H12 126.0 . .
C11 C12 H12 126.0 . .
Ru1 C12 H12 126.0 . .
C12 C13 C14 110.2(3) . .
C12 C13 Ru1 71.74(19) . .
C14 C13 Ru1 73.48(19) . .
C12 C13 H13 124.8 . .
C14 C13 H13 124.8 . .
Ru1 C13 H13 124.8 . .
C13 C14 C6 105.3(3) . .
C13 C14 C15 129.0(3) . .
C6 C14 C15 125.6(3) . .
C13 C14 Ru1 69.62(19) . .
C6 C14 Ru1 71.41(19) . .
C15 C14 Ru1 119.8(2) . .
C14 C15 C16 116.2(3) . .
C14 C15 Ru2 95.7(2) . .
C16 C15 Ru2 109.0(2) . .
C14 C15 H15 111.6 . .
C16 C15 H15 111.6 . .
Ru2 C15 H15 111.6 . .
N2 C16 C15 108.9(3) . .
N2 C16 H16A 109.9 . .
C15 C16 H16A 109.9 . .
N2 C16 H16B 109.9 . .
C15 C16 H16B 109.9 . .
H16A C16 H16B 108.3 . .
C18 C17 N2 106.5(3) . .
C18 C17 H17 126.7 . .
N2 C17 H17 126.7 . .
C17 C18 N1 107.1(3) . .
C17 C18 H18 126.5 . .
N1 C18 H18 126.5 . .
N2 C19 N1 104.7(3) . .
N2 C19 Ru2 116.1(2) . .
N1 C19 Ru2 139.2(2) . .
C21 C20 C27 122.0(3) . .
C21 C20 N1 119.8(3) . .
C27 C20 N1 118.1(3) . .
C20 C21 C23 117.4(3) . .
C20 C21 C22 122.8(3) . .
C23 C21 C22 119.8(3) . .
C21 C22 H22A 109.5 . .
C21 C22 H22B 109.5 . .
H22A C22 H22B 109.5 . .
C21 C22 H22C 109.5 . .
H22A C22 H22C 109.5 . .
H22B C22 H22C 109.5 . .
C24 C23 C21 122.2(3) . .
C24 C23 H23 118.9 . .
C21 C23 H23 118.9 . .
C23 C24 C26 118.4(3) . .
C23 C24 C25 120.9(3) . .
C26 C24 C25 120.7(3) . .
C24 C25 H25A 109.5 . .
C24 C25 H25B 109.5 . .
H25A C25 H25B 109.5 . .
C24 C25 H25C 109.5 . .
H25A C25 H25C 109.5 . .
H25B C25 H25C 109.5 . .
C27 C26 C24 121.9(3) . .
C27 C26 H26 119.1 . .
C24 C26 H26 119.1 . .
C26 C27 C20 118.0(3) . .
C26 C27 C28 120.4(3) . .
C20 C27 C28 121.6(3) . .
C27 C28 H28A 109.5 . .
C27 C28 H28B 109.5 . .
H28A C28 H28B 109.5 . .
C27 C28 H28C 109.5 . .
H28A C28 H28C 109.5 . .
H28B C28 H28C 109.5 . .
Cl2 Cl1 C29 145.9(13) 2_656 2_656
Cl2 Cl1 C29 131.4(10) 2_656 .
C29 Cl1 C29 77.4(6) 2_656 .
Cl2 Cl1 Cl1 162.0(11) 2_656 2_656
C29 Cl1 Cl1 47.3(4) 2_656 2_656
C29 Cl1 Cl1 31.2(3) . 2_656
Cl1 Cl2 C29 23.4(9) 2_656 .
Cl1 Cl2 C29 37.1(8) 2_656 2_656
C29 Cl2 C29 57.0(5) . 2_656
Cl1 C29 Cl2 10.8(4) 2_656 .
Cl1 C29 Cl1 101.5(6) 2_656 .
Cl2 C29 Cl1 111.6(5) . .
Cl1 C29 C29 63.5(6) 2_656 2_656
Cl2 C29 C29 73.1(5) . 2_656
Cl1 C29 C29 39.1(3) . 2_656
Cl1 C29 Cl2 112.9(7) 2_656 2_656
Cl2 C29 Cl2 122.9(5) . 2_656
Cl1 C29 Cl2 11.5(2) . 2_656
C29 C29 Cl2 49.9(3) 2_656 2_656
Cl1 C29 H29A 110.8 2_656 .
Cl2 C29 H29A 109.2 . .
Cl1 C29 H29A 109.2 . .
C29 C29 H29A 130.1 2_656 .
Cl2 C29 H29A 105.0 2_656 .
Cl1 C29 H29B 117.6 2_656 .
Cl2 C29 H29B 109.4 . .
Cl1 C29 H29B 109.3 . .
C29 C29 H29B 118.2 2_656 .
Cl2 C29 H29B 101.4 2_656 .
H29A C29 H29B 108.1 . .

loop_
_geom_bond_atom_site_label_1
_geom_bond_atom_site_label_2
_geom_bond_distance
Ru1 C5 1.854(4)
Ru1 C4 1.856(4)
Ru1 C13 2.247(3)
Ru1 C12 2.250(3)
Ru1 C6 2.294(3)
Ru1 C14 2.298(3)
Ru1 C11 2.301(3)
Ru1 Ru2 2.8375(12)
Ru2 C1 1.894(4)
Ru2 C3 1.917(4)
Ru2 C2 1.940(4)
Ru2 C19 2.098(3)
Ru2 C15 2.206(3)
N1 C19 1.361(4)
N1 C18 1.398(4)
N1 C20 1.437(4)
N2 C19 1.344(4)
N2 C17 1.374(4)
N2 C16 1.466(4)
O1 C1 1.140(4)
O2 C2 1.139(4)
O3 C3 1.144(4)
O4 C4 1.148(4)
O5 C5 1.155(5)
C6 C7 1.424(5)
C6 C11 1.430(5)
C6 C14 1.453(5)
C7 C8 1.363(5)
C7 H7 0.9500
C8 C9 1.425(6)
C8 H8 0.9500
C9 C10 1.349(5)
C9 H9 0.9500
C10 C11 1.432(5)
C10 H10 0.9500
C11 C12 1.432(5)
C12 C13 1.418(5)
C12 H12 1.0000
C13 C14 1.440(5)
C13 H13 1.0000
C14 C15 1.463(5)
C15 C16 1.513(5)
C15 H15 1.0000
C16 H16A 0.9900
C16 H16B 0.9900
C17 C18 1.340(5)
C17 H17 0.9500
C18 H18 0.9500
C20 C21 1.396(5)
C20 C27 1.399(5)
C21 C23 1.397(5)
C21 C22 1.497(5)
C22 H22A 0.9800
C22 H22B 0.9800
C22 H22C 0.9800
C23 C24 1.385(5)
C23 H23 0.9500
C24 C26 1.392(5)
C24 C25 1.510(5)
C25 H25A 0.9800
C25 H25B 0.9800
C25 H25C 0.9800
C26 C27 1.386(5)
C26 H26 0.9500
C27 C28 1.504(5)
C28 H28A 0.9800
C28 H28B 0.9800
C28 H28C 0.9800

loop_
_geom_torsion_atom_site_label_1
_geom_torsion_atom_site_label_2
_geom_torsion_atom_site_label_3
_geom_torsion_atom_site_label_4
_geom_torsion
_geom_torsion_site_symmetry_1
_geom_torsion_site_symmetry_4
C5 Ru1 Ru2 C1 -83.4(8) . .
C4 Ru1 Ru2 C1 -171.4(8) . .
C13 Ru1 Ru2 C1 80.3(8) . .
C12 Ru1 Ru2 C1 73.4(8) . .
C6 Ru1 Ru2 C1 19.4(8) . .
C14 Ru1 Ru2 C1 48.8(8) . .
C11 Ru1 Ru2 C1 29.8(8) . .
C5 Ru1 Ru2 C3 -34.78(15) . .
C4 Ru1 Ru2 C3 -122.74(14) . .
C13 Ru1 Ru2 C3 128.95(14) . .
C12 Ru1 Ru2 C3 122.02(15) . .
C6 Ru1 Ru2 C3 68.06(13) . .
C14 Ru1 Ru2 C3 97.43(14) . .
C11 Ru1 Ru2 C3 78.43(15) . .
C5 Ru1 Ru2 C2 58.27(15) . .
C4 Ru1 Ru2 C2 -29.69(14) . .
C13 Ru1 Ru2 C2 -138.00(13) . .
C12 Ru1 Ru2 C2 -144.93(14) . .
C6 Ru1 Ru2 C2 161.11(13) . .
C14 Ru1 Ru2 C2 -169.52(13) . .
C11 Ru1 Ru2 C2 171.48(14) . .
C5 Ru1 Ru2 C19 154.58(14) . .
C4 Ru1 Ru2 C19 66.61(13) . .
C13 Ru1 Ru2 C19 -41.69(12) . .
C12 Ru1 Ru2 C19 -48.62(14) . .
C6 Ru1 Ru2 C19 -102.58(12) . .
C14 Ru1 Ru2 C19 -73.21(13) . .
C11 Ru1 Ru2 C19 -92.21(14) . .
C5 Ru1 Ru2 C15 -129.73(14) . .
C4 Ru1 Ru2 C15 142.30(14) . .
C13 Ru1 Ru2 C15 34.00(12) . .
C12 Ru1 Ru2 C15 27.07(14) . .
C6 Ru1 Ru2 C15 -26.89(12) . .
C14 Ru1 Ru2 C15 2.48(13) . .
C11 Ru1 Ru2 C15 -16.52(14) . .
C3 Ru2 C1 O1 47(4) . .
C2 Ru2 C1 O1 -46(4) . .
C19 Ru2 C1 O1 -143(4) . .
C15 Ru2 C1 O1 140(4) . .
Ru1 Ru2 C1 O1 95(4) . .
C1 Ru2 C2 O2 38(11) . .
C3 Ru2 C2 O2 -56(11) . .
C19 Ru2 C2 O2 128(11) . .
C15 Ru2 C2 O2 -164(11) . .
Ru1 Ru2 C2 O2 -137(11) . .
C1 Ru2 C3 O3 45(17) . .
C2 Ru2 C3 O3 147(17) . .
C19 Ru2 C3 O3 -56(18) . .
C15 Ru2 C3 O3 -50(17) . .
Ru1 Ru2 C3 O3 -130(17) . .
C5 Ru1 C4 O4 40(6) . .
C13 Ru1 C4 O4 -134(6) . .
C12 Ru1 C4 O4 -96(6) . .
C6 Ru1 C4 O4 -96(6) . .
C14 Ru1 C4 O4 -161(6) . .
C11 Ru1 C4 O4 -67(6) . .
Ru2 Ru1 C4 O4 137(6) . .
C4 Ru1 C5 O5 -123(6) . .
C13 Ru1 C5 O5 40(6) . .
C12 Ru1 C5 O5 -14(6) . .
C6 Ru1 C5 O5 48(6) . .
C14 Ru1 C5 O5 76(6) . .
C11 Ru1 C5 O5 11(6) . .
Ru2 Ru1 C5 O5 137(6) . .
C5 Ru1 C6 C7 15.9(3) . .
C4 Ru1 C6 C7 151.4(5) . .
C13 Ru1 C6 C7 -166.7(4) . .
C12 Ru1 C6 C7 151.0(4) . .
C14 Ru1 C6 C7 -128.1(4) . .
C11 Ru1 C6 C7 114.0(4) . .
Ru2 Ru1 C6 C7 -80.8(3) . .
C5 Ru1 C6 C11 -98.1(2) . .
C4 Ru1 C6 C11 37.4(7) . .
C13 Ru1 C6 C11 79.3(2) . .
C12 Ru1 C6 C11 37.0(2) . .
C14 Ru1 C6 C11 117.8(3) . .
Ru2 Ru1 C6 C11 165.17(19) . .
C5 Ru1 C6 C14 144.1(2) . .
C4 Ru1 C6 C14 -80.5(6) . .
C13 Ru1 C6 C14 -38.58(19) . .
C12 Ru1 C6 C14 -80.8(2) . .
C11 Ru1 C6 C14 -117.8(3) . .
Ru2 Ru1 C6 C14 47.34(18) . .
C11 C6 C7 C8 -0.8(5) . .
C14 C6 C7 C8 173.4(3) . .
Ru1 C6 C7 C8 -89.5(4) . .
C6 C7 C8 C9 0.6(5) . .
C7 C8 C9 C10 0.7(6) . .
C8 C9 C10 C11 -1.7(5) . .
C7 C6 C11 C12 177.4(3) . .
C14 C6 C11 C12 2.0(4) . .
Ru1 C6 C11 C12 -60.6(2) . .
C7 C6 C11 C10 -0.2(5) . .
C14 C6 C11 C10 -175.6(3) . .
Ru1 C6 C11 C10 121.8(3) . .
C7 C6 C11 Ru1 -122.0(3) . .
C14 C6 C11 Ru1 62.6(2) . .
C9 C10 C11 C6 1.5(5) . .
C9 C10 C11 C12 -175.5(4) . .
C9 C10 C11 Ru1 89.6(4) . .
C5 Ru1 C11 C6 91.3(2) . .
C4 Ru1 C11 C6 -168.9(2) . .
C13 Ru1 C11 C6 -79.6(2) . .
C12 Ru1 C11 C6 -117.9(3) . .
C14 Ru1 C11 C6 -37.21(19) . .
Ru2 Ru1 C11 C6 -17.7(2) . .
C5 Ru1 C11 C12 -150.7(2) . .
C4 Ru1 C11 C12 -51.0(3) . .
C13 Ru1 C11 C12 38.3(2) . .
C6 Ru1 C11 C12 117.9(3) . .
C14 Ru1 C11 C12 80.7(2) . .
Ru2 Ru1 C11 C12 100.2(2) . .
C5 Ru1 C11 C10 -22.4(4) . .
C4 Ru1 C11 C10 77.3(4) . .
C13 Ru1 C11 C10 166.6(4) . .
C12 Ru1 C11 C10 128.3(4) . .
C6 Ru1 C11 C10 -113.8(4) . .
C14 Ru1 C11 C10 -151.0(4) . .
Ru2 Ru1 C11 C10 -131.5(3) . .
C6 C11 C12 C13 -2.1(4) . .
C10 C11 C12 C13 175.1(3) . .
Ru1 C11 C12 C13 -63.9(2) . .
C6 C11 C12 Ru1 61.8(2) . .
C10 C11 C12 Ru1 -121.0(4) . .
C5 Ru1 C12 C13 157.7(2) . .
C4 Ru1 C12 C13 -101.1(2) . .
C6 Ru1 C12 C13 78.8(2) . .
C14 Ru1 C12 C13 36.68(19) . .
C11 Ru1 C12 C13 115.4(3) . .
Ru2 Ru1 C12 C13 11.6(2) . .
C5 Ru1 C12 C11 42.3(3) . .
C4 Ru1 C12 C11 143.5(2) . .
C13 Ru1 C12 C11 -115.4(3) . .
C6 Ru1 C12 C11 -36.6(2) . .
C14 Ru1 C12 C11 -78.7(2) . .
Ru2 Ru1 C12 C11 -103.8(2) . .
C11 C12 C13 C14 1.5(4) . .
Ru1 C12 C13 C14 -63.8(2) . .
C11 C12 C13 Ru1 65.3(2) . .
C5 Ru1 C13 C12 -70.7(6) . .
C4 Ru1 C13 C12 90.6(2) . .
C6 Ru1 C13 C12 -80.0(2) . .
C14 Ru1 C13 C12 -118.5(3) . .
C11 Ru1 C13 C12 -38.2(2) . .
Ru2 Ru1 C13 C12 -170.11(19) . .
C5 Ru1 C13 C14 47.8(6) . .
C4 Ru1 C13 C14 -150.9(2) . .
C12 Ru1 C13 C14 118.5(3) . .
C6 Ru1 C13 C14 38.56(19) . .
C11 Ru1 C13 C14 80.3(2) . .
Ru2 Ru1 C13 C14 -51.57(18) . .
C12 C13 C14 C6 -0.2(4) . .
Ru1 C13 C14 C6 -63.0(2) . .
C12 C13 C14 C15 175.2(3) . .
Ru1 C13 C14 C15 112.5(3) . .
C12 C13 C14 Ru1 62.8(2) . .
C7 C6 C14 C13 -175.8(3) . .
C11 C6 C14 C13 -1.1(3) . .
Ru1 C6 C14 C13 61.8(2) . .
C7 C6 C14 C15 8.5(5) . .
C11 C6 C14 C15 -176.8(3) . .
Ru1 C6 C14 C15 -113.9(3) . .
C7 C6 C14 Ru1 122.4(4) . .
C11 C6 C14 Ru1 -62.9(2) . .
C5 Ru1 C14 C13 -164.0(2) . .
C4 Ru1 C14 C13 44.5(3) . .
C12 Ru1 C14 C13 -36.5(2) . .
C6 Ru1 C14 C13 -114.9(3) . .
C11 Ru1 C14 C13 -78.4(2) . .
Ru2 Ru1 C14 C13 119.8(2) . .
C5 Ru1 C14 C6 -49.0(3) . .
C4 Ru1 C14 C6 159.5(2) . .
C13 Ru1 C14 C6 114.9(3) . .
C12 Ru1 C14 C6 78.4(2) . .
C11 Ru1 C14 C6 36.57(19) . .
Ru2 Ru1 C14 C6 -125.3(2) . .
C5 Ru1 C14 C15 71.9(3) . .
C4 Ru1 C14 C15 -79.5(3) . .
C13 Ru1 C14 C15 -124.1(3) . .
C12 Ru1 C14 C15 -160.6(3) . .
C6 Ru1 C14 C15 121.0(3) . .
C11 Ru1 C14 C15 157.6(3) . .
Ru2 Ru1 C14 C15 -4.3(2) . .
C13 C14 C15 C16 32.4(5) . .
C6 C14 C15 C16 -153.0(3) . .
Ru1 C14 C15 C16 119.4(3) . .
C13 C14 C15 Ru2 -82.0(3) . .
C6 C14 C15 Ru2 92.6(3) . .
Ru1 C14 C15 Ru2 5.0(3) . .
C1 Ru2 C15 C14 -178.1(2) . .
C3 Ru2 C15 C14 -84.6(2) . .
C2 Ru2 C15 C14 23.2(5) . .
C19 Ru2 C15 C14 94.4(2) . .
Ru1 Ru2 C15 C14 -3.53(18) . .
C1 Ru2 C15 C16 61.7(3) . .
C3 Ru2 C15 C16 155.2(2) . .
C2 Ru2 C15 C16 -97.0(5) . .
C19 Ru2 C15 C16 -25.9(2) . .
Ru1 Ru2 C15 C16 -123.8(2) . .
C19 N2 C16 C15 -21.3(4) . .
C17 N2 C16 C15 160.2(3) . .
C14 C15 C16 N2 -74.8(4) . .
Ru2 C15 C16 N2 31.9(3) . .
C19 N2 C17 C18 0.7(4) . .
C16 N2 C17 C18 179.4(3) . .
N2 C17 C18 N1 -0.8(4) . .
C19 N1 C18 C17 0.6(4) . .
C20 N1 C18 C17 178.3(3) . .
C17 N2 C19 N1 -0.4(4) . .
C16 N2 C19 N1 -179.2(3) . .
C17 N2 C19 Ru2 177.2(2) . .
C16 N2 C19 Ru2 -1.6(4) . .
C18 N1 C19 N2 -0.1(4) . .
C20 N1 C19 N2 -177.8(3) . .
C18 N1 C19 Ru2 -176.8(3) . .
C20 N1 C19 Ru2 5.5(6) . .
C1 Ru2 C19 N2 -79.3(3) . .
C3 Ru2 C19 N2 22.0(10) . .
C2 Ru2 C19 N2 178.8(3) . .
C15 Ru2 C19 N2 15.8(2) . .
Ru1 Ru2 C19 N2 94.3(2) . .
C1 Ru2 C19 N1 97.1(4) . .
C3 Ru2 C19 N1 -161.6(7) . .
C2 Ru2 C19 N1 -4.8(4) . .
C15 Ru2 C19 N1 -167.8(4) . .
Ru1 Ru2 C19 N1 -89.3(4) . .
C19 N1 C20 C21 -77.9(4) . .
C18 N1 C20 C21 104.7(4) . .
C19 N1 C20 C27 102.6(4) . .
C18 N1 C20 C27 -74.7(4) . .
C27 C20 C21 C23 -2.1(5) . .
N1 C20 C21 C23 178.4(3) . .
C27 C20 C21 C22 178.4(3) . .
N1 C20 C21 C22 -1.1(5) . .
C20 C21 C23 C24 1.4(5) . .
C22 C21 C23 C24 -179.1(3) . .
C21 C23 C24 C26 0.0(5) . .
C21 C23 C24 C25 179.9(3) . .
C23 C24 C26 C27 -0.7(5) . .
C25 C24 C26 C27 179.4(3) . .
C24 C26 C27 C20 0.0(5) . .
C24 C26 C27 C28 180.0(3) . .
C21 C20 C27 C26 1.5(5) . .
N1 C20 C27 C26 -179.1(3) . .
C21 C20 C27 C28 -178.5(3) . .
N1 C20 C27 C28 1.0(5) . .
C29 Cl2 C29 Cl1 27(2) 2_656 2_656
Cl1 Cl2 C29 Cl1 -20(2) 2_656 .
C29 Cl2 C29 Cl1 6.5(6) 2_656 .
Cl1 Cl2 C29 C29 -27(2) 2_656 2_656
Cl1 Cl2 C29 Cl2 -23(2) 2_656 2_656
C29 Cl2 C29 Cl2 3.9(7) 2_656 2_656
Cl2 Cl1 C29 Cl1 -172.7(12) 2_656 2_656
C29 Cl1 C29 Cl1 -13.6(10) 2_656 2_656
Cl2 Cl1 C29 Cl2 -169.0(15) 2_656 .
C29 Cl1 C29 Cl2 -9.9(9) 2_656 .
Cl1 Cl1 C29 Cl2 3.7(4) 2_656 .
Cl2 Cl1 C29 C29 -159.1(17) 2_656 2_656
Cl1 Cl1 C29 C29 13.6(10) 2_656 2_656
C29 Cl1 C29 Cl2 159.1(17) 2_656 2_656
Cl1 Cl1 C29 Cl2 172.7(12) 2_656 2_656
